data_7116247
loop_
_publ_author_name
'Reyes-Guti\'errez, Paul E'
'Jir\'asek, Michael'
'Severa, Luk\'a\<s'
'Novotn\'a, Pavl\'ina'
'Koval, Du\<san'
'S\'azelov\'a, Petra'
'V\'avra, Jan'
'Meyer, Andreas'
'C\'isa\<rov\'a, Ivana'
'\<Saman, David'
'Pohl, Radek'
'\<St\<ep\'anek, Petr'
'Slav\'i\<cek, Petr'
'Coe, Benjamin J.'
'H\'ajek, Miroslav'
'Ka\<si\<cka, V\'aclav'
'Urbanov\'a, Marie'
'Tepl\'y, Filip'

_publ_section_title
;
 Functional helquats: helical cationic dyes with marked, switchable
 chiroptical properties in the visible region.
;
_journal_issue 9
_journal_name_full 'Chemical communications (Cambridge, England)'
_journal_page_first 1583
_journal_page_last 1586
_journal_paper_doi 10.1039/c4cc08967g
_journal_volume 51
_journal_year 2015
_chemical_compound_source 'synthesized by the authors'
_chemical_formula_moiety 'C39 H34 N2 O, 2(I)'
_chemical_formula_sum 'C39 H34 I2 N2 O'
_chemical_formula_weight 800.48
_space_group_IT_number 2
_space_group_name_Hall '-P 1'
_symmetry_cell_setting triclinic
_symmetry_space_group_name_Hall '-P 1'
_symmetry_space_group_name_H-M 'P -1'
_atom_sites_solution_hydrogens difmap
_atom_sites_solution_primary direct
_atom_sites_solution_secondary difmap
_audit_creation_method SHELXL-97
_audit_update_record
;
2014-05-22 deposited with the CCDC.
2014-12-15 downloaded from the CCDC.
;
_cell_angle_alpha 87.9609(10)
_cell_angle_beta 76.1122(10)
_cell_angle_gamma 86.1412(11)
_cell_formula_units_Z 4
_cell_length_a 13.5867(4)
_cell_length_b 14.1603(4)
_cell_length_c 19.3953(6)
_cell_measurement_reflns_used 7331
_cell_measurement_temperature 150(2)
_cell_measurement_theta_max 25.9289
_cell_measurement_theta_min 2.2754
_cell_volume 3613.48(19)
_computing_cell_refinement 'SAINT V8.34A (Bruker AXS Inc., 2013)'
_computing_data_collection 'Bruker Instrument Service v2013.12.0.0'
_computing_data_reduction 'SAINT V8.34A (Bruker AXS Inc., 2013)'
_computing_structure_refinement 'SHELXL-97 (Sheldrick, 2013)'
_computing_structure_solution 'SHELXS-97 (Sheldrick, 1990)'
_diffrn_ambient_temperature 150(2)
_diffrn_measured_fraction_theta_full 0.998
_diffrn_measured_fraction_theta_max 0.998
_diffrn_measurement_device_type 'Bruker APEX-II CCD'
_diffrn_measurement_method '\f and \w scans'
_diffrn_radiation_monochromator graphite
_diffrn_radiation_source 'fine-focus sealed tube'
_diffrn_radiation_type MoK\a
_diffrn_radiation_wavelength 0.71073
_diffrn_reflns_av_R_equivalents 0.0393
_diffrn_reflns_av_sigmaI/netI 0.0752
_diffrn_reflns_limit_h_max 16
_diffrn_reflns_limit_h_min -15
_diffrn_reflns_limit_k_max 15
_diffrn_reflns_limit_k_min -17
_diffrn_reflns_limit_l_max 23
_diffrn_reflns_limit_l_min -23
_diffrn_reflns_number 33318
_diffrn_reflns_theta_full 26.00
_diffrn_reflns_theta_max 26.00
_diffrn_reflns_theta_min 1.08
_diffrn_standards_number 0
_exptl_absorpt_coefficient_mu 1.771
_exptl_absorpt_correction_T_max 0.8569
_exptl_absorpt_correction_T_min 0.6331
_exptl_absorpt_correction_type numerical
_exptl_absorpt_process_details 'SADABS V2012/1 (Bruker AXS Inc.)'
_exptl_crystal_colour red
_exptl_crystal_density_diffrn 1.471
_exptl_crystal_density_method 'not measured'
_exptl_crystal_description plate
_exptl_crystal_F_000 1584
_exptl_crystal_size_max 0.28
_exptl_crystal_size_mid 0.14
_exptl_crystal_size_min 0.09
_refine_diff_density_max 0.859
_refine_diff_density_min -0.622
_refine_diff_density_rms 0.104
_refine_ls_extinction_method none
_refine_ls_goodness_of_fit_ref 0.937
_refine_ls_hydrogen_treatment constr
_refine_ls_matrix_type full
_refine_ls_number_parameters 799
_refine_ls_number_reflns 14184
_refine_ls_number_restraints 0
_refine_ls_restrained_S_all 0.937
_refine_ls_R_factor_all 0.0798
_refine_ls_R_factor_gt 0.0441
_refine_ls_shift/su_max 0.001
_refine_ls_shift/su_mean 0.000
_refine_ls_structure_factor_coef Fsqd
_refine_ls_weighting_details 'calc w=1/[\s^2^(Fo^2^)+(0.0335P)^2^+0.0000P] where P=(Fo^2^+2Fc^2^)/3'
_refine_ls_weighting_scheme calc
_refine_ls_wR_factor_gt 0.0737
_refine_ls_wR_factor_ref 0.0811
_reflns_number_gt 9525
_reflns_number_total 14184
_reflns_threshold_expression I>2\s(I)
_cod_data_source_file c4cc08967g2.cif
_cod_data_source_block mj264_ined_teply_sqd
_cod_depositor_comments 'Adding full bibliography for 7116236--7116249.cif.'
_cod_database_code 7116247
_publcif_datablock.id {3698f1b2-230d-49e3-b5c3-2badbc8da17e}

loop_
_symmetry_equiv_pos_as_xyz
'x, y, z'
'-x, -y, -z'

loop_
_atom_site_label
_atom_site_type_symbol
_atom_site_fract_x
_atom_site_fract_y
_atom_site_fract_z
_atom_site_U_iso_or_equiv
_atom_site_adp_type
_atom_site_occupancy
_atom_site_symmetry_multiplicity
_atom_site_calc_flag
_atom_site_refinement_flags
C11 C 0.4896(3) 0.3953(3) 0.7697(2) 0.0236(10) Uani 1 1 d .
H11 H 0.4913 0.3850 0.7213 0.028 Uiso 1 1 calc R
C12 C 0.4293(3) 0.3397(3) 0.8223(2) 0.0225(10) Uani 1 1 d .
C13 C 0.4226(3) 0.3625(3) 0.8926(2) 0.0302(11) Uani 1 1 d .
H13 H 0.3832 0.3263 0.9301 0.036 Uiso 1 1 calc R
C14 C 0.4723(3) 0.4365(3) 0.9078(2) 0.0308(11) Uani 1 1 d .
H14 H 0.4633 0.4537 0.9560 0.037 Uiso 1 1 calc R
N15 N 0.5341(2) 0.4861(2) 0.85615(18) 0.0249(8) Uani 1 1 d .
C16 C 0.5881(3) 0.5637(3) 0.8757(2) 0.0300(11) Uani 1 1 d .
H16A H 0.6581 0.5407 0.8768 0.036 Uiso 1 1 calc R
H16B H 0.5530 0.5859 0.9237 0.036 Uiso 1 1 calc R
C17 C 0.5914(3) 0.6444(3) 0.8228(2) 0.0290(11) Uani 1 1 d .
H17A H 0.6335 0.6936 0.8338 0.035 Uiso 1 1 calc R
H17B H 0.5219 0.6731 0.8266 0.035 Uiso 1 1 calc R
C18 C 0.6353(3) 0.6110(3) 0.7478(2) 0.0251(10) Uani 1 1 d .
C19 C 0.6901(3) 0.6706(3) 0.6941(2) 0.0248(10) Uani 1 1 d .
C110 C 0.7235(3) 0.6382(3) 0.6252(2) 0.0240(10) Uani 1 1 d .
C111 C 0.7117(3) 0.5439(3) 0.6108(2) 0.0235(10) Uani 1 1 d .
C112 C 0.7412(3) 0.5033(3) 0.5371(2) 0.0286(11) Uani 1 1 d .
H11A H 0.8087 0.4690 0.5294 0.034 Uiso 1 1 calc R
H11B H 0.7451 0.5551 0.5010 0.034 Uiso 1 1 calc R
C113 C 0.6624(3) 0.4361(3) 0.5295(2) 0.0317(11) Uani 1 1 d .
H11C H 0.5947 0.4702 0.5370 0.038 Uiso 1 1 calc R
H11D H 0.6800 0.4096 0.4812 0.038 Uiso 1 1 calc R
N114 N 0.6605(2) 0.3588(2) 0.58357(18) 0.0246(8) Uani 1 1 d .
C115 C 0.6511(3) 0.2679(3) 0.5642(2) 0.0314(11) Uani 1 1 d .
H115 H 0.6427 0.2567 0.5180 0.038 Uiso 1 1 calc R
C116 C 0.6537(3) 0.1948(3) 0.6101(2) 0.0294(11) Uani 1 1 d .
H116 H 0.6408 0.1332 0.5979 0.035 Uiso 1 1 calc R
C117 C 0.6755(3) 0.2095(3) 0.6764(2) 0.0268(11) Uani 1 1 d .
C118 C 0.6844(3) 0.1356(3) 0.7253(3) 0.0343(12) Uani 1 1 d .
H118 H 0.6730 0.0728 0.7148 0.041 Uiso 1 1 calc R
C119 C 0.7090(3) 0.1529(3) 0.7876(3) 0.0363(12) Uani 1 1 d .
H119 H 0.7128 0.1024 0.8206 0.044 Uiso 1 1 calc R
C120 C 0.7289(3) 0.2446(3) 0.8037(2) 0.0335(11) Uani 1 1 d .
H120 H 0.7487 0.2554 0.8464 0.040 Uiso 1 1 calc R
C121 C 0.7197(3) 0.3182(3) 0.7580(2) 0.0259(10) Uani 1 1 d .
H121 H 0.7335 0.3800 0.7690 0.031 Uiso 1 1 calc R
C122 C 0.6901(3) 0.3037(3) 0.6944(2) 0.0228(10) Uani 1 1 d .
C123 C 0.6717(3) 0.3797(3) 0.6486(2) 0.0218(10) Uani 1 1 d .
C124 C 0.6666(3) 0.4817(3) 0.6648(2) 0.0207(9) Uani 1 1 d .
C125 C 0.6196(3) 0.5189(3) 0.7332(2) 0.0204(9) Uani 1 1 d .
C126 C 0.5468(3) 0.4647(3) 0.7861(2) 0.0224(10) Uani 1 1 d .
C127 C 0.7092(3) 0.7697(3) 0.7108(2) 0.0358(12) Uani 1 1 d .
H12A H 0.7767 0.7858 0.6835 0.054 Uiso 1 1 calc R
H12B H 0.7059 0.7736 0.7617 0.054 Uiso 1 1 calc R
H12C H 0.6575 0.8141 0.6982 0.054 Uiso 1 1 calc R
C128 C 0.7739(3) 0.7042(3) 0.5660(2) 0.0310(11) Uani 1 1 d .
H12D H 0.7427 0.7684 0.5747 0.046 Uiso 1 1 calc R
H12E H 0.7651 0.6826 0.5205 0.046 Uiso 1 1 calc R
H12F H 0.8465 0.7042 0.5645 0.046 Uiso 1 1 calc R
C129 C 0.3793(3) 0.2629(3) 0.8007(2) 0.0260(10) Uani 1 1 d .
H129 H 0.3779 0.2604 0.7520 0.031 Uiso 1 1 calc R
C130 C 0.3347(3) 0.1951(3) 0.8449(2) 0.0291(11) Uani 1 1 d .
H130 H 0.3349 0.1985 0.8937 0.035 Uiso 1 1 calc R
C131 C 0.2858(3) 0.1157(3) 0.8230(2) 0.0280(11) Uani 1 1 d .
C132 C 0.2620(3) 0.0403(3) 0.8703(2) 0.0319(11) Uani 1 1 d .
H132 H 0.2730 0.0427 0.9167 0.038 Uiso 1 1 calc R
C133 C 0.2208(3) -0.0410(3) 0.8490(2) 0.0310(12) Uani 1 1 d .
C134 C 0.2022(3) -0.1218(3) 0.8943(3) 0.0387(13) Uani 1 1 d .
H134 H 0.2138 -0.1216 0.9407 0.046 Uiso 1 1 calc R
C135 C 0.1679(3) -0.1995(3) 0.8711(3) 0.0388(13) Uani 1 1 d .
H135 H 0.1557 -0.2535 0.9017 0.047 Uiso 1 1 calc R
C136 C 0.1496(3) -0.2022(3) 0.8025(3) 0.0366(12) Uani 1 1 d .
C137 C 0.1654(3) -0.1255(3) 0.7581(3) 0.0339(12) Uani 1 1 d .
H137 H 0.1521 -0.1269 0.7122 0.041 Uiso 1 1 calc R
C138 C 0.2024(3) -0.0423(3) 0.7808(2) 0.0304(11) Uani 1 1 d .
C139 C 0.2230(3) 0.0370(3) 0.7344(2) 0.0328(11) Uani 1 1 d .
H139 H 0.2087 0.0371 0.6888 0.039 Uiso 1 1 calc R
C140 C 0.2638(3) 0.1137(3) 0.7555(2) 0.0309(11) Uani 1 1 d .
H140 H 0.2775 0.1667 0.7240 0.037 Uiso 1 1 calc R
C141 C 0.1263(4) -0.2982(3) 0.7111(3) 0.0518(15) Uani 1 1 d .
H14A H 0.0720 -0.2584 0.6974 0.078 Uiso 1 1 calc R
H14B H 0.1182 -0.3647 0.7025 0.078 Uiso 1 1 calc R
H14C H 0.1923 -0.2795 0.6829 0.078 Uiso 1 1 calc R
C21 C 0.8493(3) 0.6244(3) 0.1963(2) 0.0221(10) Uani 1 1 d .
H21 H 0.8344 0.6395 0.2452 0.026 Uiso 1 1 calc R
C22 C 0.8011(3) 0.5500(3) 0.1754(2) 0.0217(10) Uani 1 1 d .
C23 C 0.8205(3) 0.5335(3) 0.1028(2) 0.0290(11) Uani 1 1 d .
H23 H 0.7906 0.4829 0.0862 0.035 Uiso 1 1 calc R
C24 C 0.8825(3) 0.5900(3) 0.0558(2) 0.0303(11) Uani 1 1 d .
H24 H 0.8922 0.5805 0.0063 0.036 Uiso 1 1 calc R
N25 N 0.9304(2) 0.6592(2) 0.07788(18) 0.0239(8) Uani 1 1 d .
C26 C 0.9979(3) 0.7192(3) 0.0246(2) 0.0320(11) Uani 1 1 d .
H26A H 0.9835 0.7132 -0.0227 0.038 Uiso 1 1 calc R
H26B H 1.0698 0.6983 0.0212 0.038 Uiso 1 1 calc R
C27 C 0.9791(3) 0.8207(3) 0.0473(2) 0.0294(11) Uani 1 1 d .
H27A H 0.9083 0.8425 0.0473 0.035 Uiso 1 1 calc R
H27B H 1.0251 0.8608 0.0129 0.035 Uiso 1 1 calc R
C28 C 0.9965(3) 0.8314(3) 0.1203(2) 0.0237(10) Uani 1 1 d .
C29 C 1.0319(3) 0.9122(3) 0.1426(2) 0.0271(11) Uani 1 1 d .
C210 C 1.0419(3) 0.9190(3) 0.2118(2) 0.0276(11) Uani 1 1 d .
C211 C 1.0193(3) 0.8406(3) 0.2590(2) 0.0255(10) Uani 1 1 d .
C212 C 1.0167(3) 0.8454(3) 0.3375(2) 0.0318(11) Uani 1 1 d .
H21A H 1.0839 0.8244 0.3459 0.038 Uiso 1 1 calc R
H21B H 0.9997 0.9111 0.3539 0.038 Uiso 1 1 calc R
C213 C 0.9369(3) 0.7811(3) 0.3772(2) 0.0315(11) Uani 1 1 d .
H21C H 0.9320 0.7833 0.4289 0.038 Uiso 1 1 calc R
H21D H 0.8698 0.8017 0.3685 0.038 Uiso 1 1 calc R
N214 N 0.9672(2) 0.6836(2) 0.35153(17) 0.0235(8) Uani 1 1 d .
C215 C 0.9640(3) 0.6107(3) 0.4005(2) 0.0311(11) Uani 1 1 d .
H215 H 0.9392 0.6231 0.4496 0.037 Uiso 1 1 calc R
C216 C 0.9959(3) 0.5218(3) 0.3795(2) 0.0310(11) Uani 1 1 d .
H216 H 0.9897 0.4711 0.4134 0.037 Uiso 1 1 calc R
C217 C 1.0386(3) 0.5043(3) 0.3067(2) 0.0239(10) Uani 1 1 d .
C218 C 1.0787(3) 0.4129(3) 0.2827(2) 0.0279(11) Uani 1 1 d .
H218 H 1.0758 0.3614 0.3158 0.034 Uiso 1 1 calc R
C219 C 1.1211(3) 0.3987(3) 0.2131(2) 0.0301(11) Uani 1 1 d .
H219 H 1.1450 0.3367 0.1974 0.036 Uiso 1 1 calc R
C220 C 1.1302(3) 0.4742(3) 0.1636(2) 0.0284(11) Uani 1 1 d .
H220 H 1.1617 0.4629 0.1151 0.034 Uiso 1 1 calc R
C221 C 1.0941(3) 0.5641(3) 0.1845(2) 0.0237(10) Uani 1 1 d .
H221 H 1.1031 0.6150 0.1509 0.028 Uiso 1 1 calc R
C222 C 1.0433(3) 0.5812(3) 0.2565(2) 0.0213(10) Uani 1 1 d .
C223 C 0.9992(3) 0.6712(3) 0.2812(2) 0.0211(10) Uani 1 1 d .
C224 C 0.9937(3) 0.7564(3) 0.2349(2) 0.0211(10) Uani 1 1 d .
C225 C 0.9733(3) 0.7540(3) 0.1680(2) 0.0215(10) Uani 1 1 d .
C226 C 0.9184(3) 0.6772(3) 0.1480(2) 0.0220(10) Uani 1 1 d .
C227 C 1.0562(4) 0.9963(3) 0.0911(3) 0.0417(13) Uani 1 1 d .
H22A H 1.1300 0.9975 0.0730 0.063 Uiso 1 1 calc R
H22B H 1.0301 1.0552 0.1160 0.063 Uiso 1 1 calc R
H22C H 1.0242 0.9903 0.0514 0.063 Uiso 1 1 calc R
C228 C 1.0761(3) 1.0075(3) 0.2377(3) 0.0366(12) Uani 1 1 d .
H22D H 1.0180 1.0534 0.2515 0.055 Uiso 1 1 calc R
H22E H 1.1281 1.0350 0.1997 0.055 Uiso 1 1 calc R
H22F H 1.1046 0.9917 0.2789 0.055 Uiso 1 1 calc R
C229 C 0.7334(3) 0.4953(3) 0.2300(2) 0.0237(10) Uani 1 1 d .
H229 H 0.7184 0.5170 0.2774 0.028 Uiso 1 1 calc R
C230 C 0.6908(3) 0.4162(3) 0.2176(2) 0.0254(10) Uani 1 1 d .
H230 H 0.7031 0.3970 0.1697 0.030 Uiso 1 1 calc R
C231 C 0.6278(3) 0.3580(3) 0.2716(2) 0.0220(10) Uani 1 1 d .
C232 C 0.5867(3) 0.3896(3) 0.3427(2) 0.0263(10) Uani 1 1 d .
H232 H 0.5967 0.4519 0.3551 0.032 Uiso 1 1 calc R
C233 C 0.5329(3) 0.3298(3) 0.3928(2) 0.0246(10) Uani 1 1 d .
H233 H 0.5048 0.3519 0.4395 0.030 Uiso 1 1 calc R
C234 C 0.5181(3) 0.2361(3) 0.3767(2) 0.0230(10) Uani 1 1 d .
C235 C 0.4645(3) 0.1737(3) 0.4291(2) 0.0265(10) Uani 1 1 d .
H235 H 0.4370 0.1947 0.4762 0.032 Uiso 1 1 calc R
C236 C 0.4527(3) 0.0836(3) 0.4115(2) 0.0305(11) Uani 1 1 d .
C237 C 0.4932(3) 0.0508(3) 0.3417(2) 0.0311(11) Uani 1 1 d .
H237 H 0.4847 -0.0124 0.3304 0.037 Uiso 1 1 calc R
C238 C 0.5442(3) 0.1099(3) 0.2910(2) 0.0293(11) Uani 1 1 d .
H238 H 0.5718 0.0873 0.2444 0.035 Uiso 1 1 calc R
C239 C 0.5569(3) 0.2044(3) 0.3063(2) 0.0231(10) Uani 1 1 d .
C240 C 0.6109(3) 0.2675(3) 0.2552(2) 0.0236(10) Uani 1 1 d .
H240 H 0.6363 0.2468 0.2078 0.028 Uiso 1 1 calc R
C241 C 0.3569(3) 0.0467(3) 0.5287(2) 0.0446(14) Uani 1 1 d .
H24A H 0.4093 0.0700 0.5497 0.067 Uiso 1 1 calc R
H24B H 0.3262 -0.0071 0.5571 0.067 Uiso 1 1 calc R
H24C H 0.3044 0.0974 0.5278 0.067 Uiso 1 1 calc R
I1 I 0.64581(2) 0.66431(2) 0.395405(15) 0.03483(9) Uani 1 1 d .
I2 I 0.30085(2) 0.63296(2) 0.005851(16) 0.03471(9) Uani 1 1 d .
I3 I 0.23661(2) 0.23487(2) 0.057909(16) 0.03639(9) Uani 1 1 d .
I4 I 0.91861(2) 0.26732(2) 0.473430(18) 0.03804(9) Uani 1 1 d .
O1 O 0.1210(2) -0.2867(2) 0.78474(19) 0.0438(9) Uani 1 1 d .
O2 O 0.4018(2) 0.01713(19) 0.45794(16) 0.0371(8) Uani 1 1 d .

loop_
_atom_site_aniso_label
_atom_site_aniso_U_11
_atom_site_aniso_U_22
_atom_site_aniso_U_33
_atom_site_aniso_U_23
_atom_site_aniso_U_13
_atom_site_aniso_U_12
C11 0.017(2) 0.030(2) 0.023(3) -0.0028(19) -0.0047(19) 0.0073(19)
C12 0.015(2) 0.028(2) 0.024(3) 0.0006(19) -0.0042(18) 0.0055(18)
C13 0.026(2) 0.038(3) 0.025(3) 0.007(2) -0.003(2) -0.008(2)
C14 0.032(3) 0.040(3) 0.020(3) 0.004(2) -0.006(2) 0.004(2)
N15 0.0234(19) 0.033(2) 0.018(2) -0.0011(16) -0.0043(16) 0.0013(16)
C16 0.026(2) 0.043(3) 0.022(3) -0.008(2) -0.007(2) -0.007(2)
C17 0.029(2) 0.029(2) 0.030(3) -0.004(2) -0.009(2) 0.000(2)
C18 0.019(2) 0.033(3) 0.024(3) 0.001(2) -0.0079(19) 0.0054(19)
C19 0.023(2) 0.027(2) 0.026(3) 0.003(2) -0.009(2) 0.0018(19)
C110 0.021(2) 0.029(2) 0.023(3) 0.0022(19) -0.0087(19) -0.0002(18)
C111 0.018(2) 0.030(2) 0.021(2) 0.0035(19) -0.0032(18) 0.0004(18)
C112 0.032(3) 0.027(2) 0.022(3) 0.0020(19) 0.004(2) -0.004(2)
C113 0.038(3) 0.038(3) 0.018(3) -0.001(2) -0.006(2) 0.002(2)
N114 0.0224(19) 0.028(2) 0.022(2) -0.0021(16) -0.0014(16) -0.0021(15)
C115 0.025(2) 0.040(3) 0.027(3) -0.007(2) 0.000(2) -0.009(2)
C116 0.029(3) 0.029(3) 0.030(3) -0.003(2) -0.003(2) -0.012(2)
C117 0.017(2) 0.027(2) 0.032(3) -0.001(2) 0.003(2) 0.0023(18)
C118 0.035(3) 0.022(2) 0.045(3) 0.003(2) -0.009(2) -0.001(2)
C119 0.035(3) 0.032(3) 0.039(3) 0.013(2) -0.006(2) 0.003(2)
C120 0.029(3) 0.038(3) 0.034(3) 0.000(2) -0.011(2) 0.002(2)
C121 0.018(2) 0.026(2) 0.033(3) 0.000(2) -0.005(2) 0.0022(18)
C122 0.011(2) 0.029(2) 0.027(3) -0.001(2) -0.0022(18) 0.0013(17)
C123 0.008(2) 0.036(3) 0.019(3) -0.003(2) -0.0001(18) -0.0030(18)
C124 0.017(2) 0.023(2) 0.022(2) -0.0045(19) -0.0065(18) 0.0026(17)
C125 0.016(2) 0.025(2) 0.021(2) 0.0018(18) -0.0075(18) 0.0007(17)
C126 0.020(2) 0.024(2) 0.021(3) -0.0005(19) -0.0036(19) 0.0078(18)
C127 0.042(3) 0.030(3) 0.034(3) -0.001(2) -0.007(2) -0.005(2)
C128 0.031(3) 0.033(3) 0.029(3) 0.002(2) -0.006(2) -0.005(2)
C129 0.020(2) 0.035(3) 0.022(3) 0.004(2) -0.0044(19) 0.0035(19)
C130 0.023(2) 0.035(3) 0.028(3) 0.003(2) -0.005(2) 0.002(2)
C131 0.017(2) 0.034(3) 0.030(3) 0.001(2) -0.002(2) 0.0035(19)
C132 0.027(3) 0.035(3) 0.029(3) -0.001(2) 0.001(2) 0.001(2)
C133 0.017(2) 0.035(3) 0.033(3) 0.013(2) 0.006(2) 0.006(2)
C134 0.032(3) 0.046(3) 0.029(3) 0.004(2) 0.007(2) 0.007(2)
C135 0.034(3) 0.032(3) 0.041(3) 0.006(2) 0.010(2) -0.005(2)
C136 0.021(2) 0.034(3) 0.050(4) 0.004(2) -0.001(2) 0.001(2)
C137 0.016(2) 0.044(3) 0.040(3) 0.002(2) -0.004(2) -0.002(2)
C138 0.019(2) 0.034(3) 0.034(3) 0.004(2) -0.003(2) 0.007(2)
C139 0.024(2) 0.043(3) 0.029(3) 0.008(2) -0.003(2) 0.005(2)
C140 0.026(2) 0.032(3) 0.033(3) 0.006(2) -0.003(2) -0.004(2)
C141 0.054(3) 0.043(3) 0.067(4) 0.004(3) -0.032(3) -0.011(3)
C21 0.016(2) 0.024(2) 0.022(2) 0.0049(18) 0.0015(18) 0.0030(18)
C22 0.015(2) 0.029(2) 0.022(3) 0.0023(19) -0.0073(18) 0.0039(18)
C23 0.032(3) 0.030(2) 0.026(3) 0.003(2) -0.008(2) -0.005(2)
C24 0.028(3) 0.043(3) 0.018(3) 0.003(2) -0.004(2) 0.001(2)
N25 0.0197(19) 0.031(2) 0.020(2) 0.0091(16) -0.0037(16) 0.0008(16)
C26 0.027(2) 0.043(3) 0.021(3) 0.011(2) 0.004(2) -0.006(2)
C27 0.026(2) 0.038(3) 0.022(3) 0.015(2) -0.002(2) -0.006(2)
C28 0.014(2) 0.031(2) 0.023(3) 0.013(2) -0.0005(18) 0.0010(18)
C29 0.020(2) 0.027(2) 0.032(3) 0.011(2) -0.005(2) 0.0010(19)
C210 0.017(2) 0.028(2) 0.039(3) 0.001(2) -0.009(2) 0.0009(18)
C211 0.018(2) 0.027(2) 0.030(3) 0.009(2) -0.0060(19) 0.0037(18)
C212 0.040(3) 0.025(2) 0.032(3) 0.002(2) -0.009(2) -0.004(2)
C213 0.037(3) 0.029(2) 0.025(3) 0.000(2) -0.003(2) 0.000(2)
N214 0.0259(19) 0.0264(19) 0.017(2) 0.0033(16) -0.0035(16) -0.0035(15)
C215 0.040(3) 0.034(3) 0.016(3) 0.008(2) -0.001(2) -0.007(2)
C216 0.038(3) 0.030(3) 0.026(3) 0.012(2) -0.010(2) -0.004(2)
C217 0.020(2) 0.028(2) 0.025(3) 0.0082(19) -0.0057(19) -0.0055(18)
C218 0.030(2) 0.020(2) 0.035(3) 0.006(2) -0.012(2) -0.0031(19)
C219 0.028(3) 0.026(2) 0.035(3) -0.001(2) -0.007(2) 0.0025(19)
C220 0.025(2) 0.032(3) 0.027(3) -0.005(2) -0.003(2) 0.001(2)
C221 0.016(2) 0.029(2) 0.025(3) 0.0072(19) -0.0038(19) -0.0043(18)
C222 0.015(2) 0.023(2) 0.026(3) 0.0046(19) -0.0062(19) -0.0014(17)
C223 0.016(2) 0.025(2) 0.022(3) 0.0071(19) -0.0039(18) -0.0076(17)
C224 0.017(2) 0.024(2) 0.021(2) 0.0061(18) -0.0027(18) 0.0009(17)
C225 0.012(2) 0.027(2) 0.024(3) 0.0063(19) -0.0002(18) -0.0010(17)
C226 0.017(2) 0.029(2) 0.017(2) 0.0071(19) -0.0023(18) 0.0039(18)
C227 0.046(3) 0.035(3) 0.041(3) 0.016(2) -0.006(2) -0.005(2)
C228 0.036(3) 0.028(3) 0.046(3) 0.006(2) -0.011(2) -0.003(2)
C229 0.020(2) 0.026(2) 0.022(3) 0.0027(19) -0.0005(19) 0.0040(18)
C230 0.023(2) 0.025(2) 0.025(3) 0.0019(19) -0.0019(19) 0.0051(19)
C231 0.016(2) 0.026(2) 0.024(3) 0.0008(19) -0.0052(18) 0.0022(17)
C232 0.024(2) 0.024(2) 0.031(3) -0.003(2) -0.006(2) -0.0031(18)
C233 0.024(2) 0.026(2) 0.023(3) -0.0062(19) -0.0047(19) -0.0030(19)
C234 0.019(2) 0.024(2) 0.026(3) 0.0018(19) -0.0058(19) 0.0014(18)
C235 0.025(2) 0.024(2) 0.029(3) -0.006(2) -0.005(2) -0.0005(19)
C236 0.022(2) 0.033(3) 0.035(3) 0.008(2) -0.002(2) -0.005(2)
C237 0.029(3) 0.022(2) 0.040(3) -0.006(2) 0.000(2) -0.0098(19)
C238 0.020(2) 0.032(3) 0.036(3) -0.012(2) -0.006(2) 0.0011(19)
C239 0.017(2) 0.027(2) 0.024(3) -0.0017(19) -0.0013(19) -0.0027(18)
C240 0.016(2) 0.035(3) 0.020(2) -0.0061(19) -0.0042(18) 0.0015(18)
C241 0.041(3) 0.041(3) 0.042(3) 0.013(2) 0.006(3) -0.003(2)
I1 0.0476(2) 0.03592(17) 0.02052(17) -0.00018(13) -0.00733(14) -0.00274(14)
I2 0.03435(18) 0.04039(18) 0.03047(19) -0.00308(14) -0.01028(14) 0.00056(14)
I3 0.03663(18) 0.04329(19) 0.02902(19) 0.00022(14) -0.00666(14) -0.00551(14)
I4 0.03175(17) 0.03361(17) 0.0470(2) 0.00480(15) -0.00687(15) -0.00187(13)
O1 0.0353(19) 0.0339(19) 0.062(3) 0.0040(17) -0.0096(18) -0.0093(15)
O2 0.0340(18) 0.0281(17) 0.043(2) 0.0017(15) 0.0057(16) -0.0096(14)

loop_
_atom_type_symbol
_atom_type_description
_atom_type_scat_dispersion_real
_atom_type_scat_dispersion_imag
_atom_type_scat_source
C C 0.0033 0.0016 'International Tables Vol C Tables 4.2.6.8 and 6.1.1.4'
H H 0.0000 0.0000 'International Tables Vol C Tables 4.2.6.8 and 6.1.1.4'
N N 0.0061 0.0033 'International Tables Vol C Tables 4.2.6.8 and 6.1.1.4'
O O 0.0106 0.0060 'International Tables Vol C Tables 4.2.6.8 and 6.1.1.4'
I I -0.4742 1.8119 'International Tables Vol C Tables 4.2.6.8 and 6.1.1.4'

loop_
_geom_angle_atom_site_label_1
_geom_angle_atom_site_label_2
_geom_angle_atom_site_label_3
_geom_angle
C126 C11 C12 122.1(4)
C126 C11 H11 119.0
C12 C11 H11 119.0
C13 C12 C11 116.9(4)
C13 C12 C129 124.5(4)
C11 C12 C129 118.6(4)
C14 C13 C12 120.3(4)
C14 C13 H13 119.8
C12 C13 H13 119.8
N15 C14 C13 121.6(4)
N15 C14 H14 119.2
C13 C14 H14 119.2
C14 N15 C126 120.7(4)
C14 N15 C16 119.4(4)
C126 N15 C16 119.9(3)
N15 C16 C17 110.1(4)
N15 C16 H16A 109.6
C17 C16 H16A 109.6
N15 C16 H16B 109.6
C17 C16 H16B 109.6
H16A C16 H16B 108.2
C16 C17 C18 111.1(3)
C16 C17 H17A 109.4
C18 C17 H17A 109.4
C16 C17 H17B 109.4
C18 C17 H17B 109.4
H17A C17 H17B 108.0
C125 C18 C19 120.7(4)
C125 C18 C17 117.3(4)
C19 C18 C17 122.0(4)
C110 C19 C18 119.6(4)
C110 C19 C127 120.0(4)
C18 C19 C127 120.4(4)
C19 C110 C111 119.7(4)
C19 C110 C128 120.1(4)
C111 C110 C128 120.2(4)
C124 C111 C110 121.0(4)
C124 C111 C112 115.3(4)
C110 C111 C112 123.6(4)
C111 C112 C113 109.1(3)
C111 C112 H11A 109.9
C113 C112 H11A 109.9
C111 C112 H11B 109.9
C113 C112 H11B 109.9
H11A C112 H11B 108.3
N114 C113 C112 108.0(4)
N114 C113 H11C 110.1
C112 C113 H11C 110.1
N114 C113 H11D 110.1
C112 C113 H11D 110.1
H11C C113 H11D 108.4
C123 N114 C115 122.7(4)
C123 N114 C113 119.1(3)
C115 N114 C113 118.2(4)
C116 C115 N114 120.6(4)
C116 C115 H115 119.7
N114 C115 H115 119.7
C115 C116 C117 120.1(4)
C115 C116 H116 119.9
C117 C116 H116 119.9
C118 C117 C116 123.0(4)
C118 C117 C122 118.5(4)
C116 C117 C122 118.4(4)
C119 C118 C117 120.8(4)
C119 C118 H118 119.6
C117 C118 H118 119.6
C118 C119 C120 120.8(4)
C118 C119 H119 119.6
C120 C119 H119 119.6
C121 C120 C119 119.9(5)
C121 C120 H120 120.0
C119 C120 H120 120.0
C120 C121 C122 120.9(4)
C120 C121 H121 119.6
C122 C121 H121 119.6
C121 C122 C123 122.2(4)
C121 C122 C117 118.9(4)
C123 C122 C117 118.9(4)
N114 C123 C122 118.1(4)
N114 C123 C124 116.3(4)
C122 C123 C124 125.6(4)
C111 C124 C125 118.6(3)
C111 C124 C123 118.1(3)
C125 C124 C123 123.3(4)
C18 C125 C124 119.4(4)
C18 C125 C126 119.1(3)
C124 C125 C126 121.3(3)
N15 C126 C11 118.0(4)
N15 C126 C125 117.4(4)
C11 C126 C125 124.6(4)
C19 C127 H12A 109.5
C19 C127 H12B 109.5
H12A C127 H12B 109.5
C19 C127 H12C 109.5
H12A C127 H12C 109.5
H12B C127 H12C 109.5
C110 C128 H12D 109.5
C110 C128 H12E 109.5
H12D C128 H12E 109.5
C110 C128 H12F 109.5
H12D C128 H12F 109.5
H12E C128 H12F 109.5
C130 C129 C12 124.1(4)
C130 C129 H129 118.0
C12 C129 H129 118.0
C129 C130 C131 124.3(4)
C129 C130 H130 117.8
C131 C130 H130 117.8
C132 C131 C140 119.5(4)
C132 C131 C130 118.2(4)
C140 C131 C130 122.2(4)
C131 C132 C133 119.8(4)
C131 C132 H132 120.1
C133 C132 H132 120.1
C138 C133 C134 119.4(5)
C138 C133 C132 119.4(4)
C134 C133 C132 121.2(5)
C135 C134 C133 119.6(5)
C135 C134 H134 120.2
C133 C134 H134 120.2
C134 C135 C136 121.7(5)
C134 C135 H135 119.2
C136 C135 H135 119.2
C137 C136 O1 124.4(5)
C137 C136 C135 120.2(5)
O1 C136 C135 115.3(4)
C136 C137 C138 119.5(5)
C136 C137 H137 120.2
C138 C137 H137 120.2
C133 C138 C139 119.9(4)
C133 C138 C137 119.6(4)
C139 C138 C137 120.5(5)
C140 C139 C138 119.7(5)
C140 C139 H139 120.2
C138 C139 H139 120.2
C139 C140 C131 121.5(4)
C139 C140 H140 119.3
C131 C140 H140 119.3
O1 C141 H14A 109.5
O1 C141 H14B 109.5
H14A C141 H14B 109.5
O1 C141 H14C 109.5
H14A C141 H14C 109.5
H14B C141 H14C 109.5
C226 C21 C22 122.4(4)
C226 C21 H21 118.8
C22 C21 H21 118.8
C23 C22 C21 117.1(4)
C23 C22 C229 124.2(4)
C21 C22 C229 118.7(4)
C24 C23 C22 119.9(4)
C24 C23 H23 120.0
C22 C23 H23 120.0
N25 C24 C23 121.4(4)
N25 C24 H24 119.3
C23 C24 H24 119.3
C24 N25 C226 122.0(3)
C24 N25 C26 119.7(4)
C226 N25 C26 118.3(4)
N25 C26 C27 108.9(3)
N25 C26 H26A 109.9
C27 C26 H26A 109.9
N25 C26 H26B 109.9
C27 C26 H26B 109.9
H26A C26 H26B 108.3
C26 C27 C28 111.1(3)
C26 C27 H27A 109.4
C28 C27 H27A 109.4
C26 C27 H27B 109.4
C28 C27 H27B 109.4
H27A C27 H27B 108.0
C29 C28 C225 119.7(4)
C29 C28 C27 124.0(4)
C225 C28 C27 116.3(4)
C210 C29 C28 121.1(4)
C210 C29 C227 119.3(4)
C28 C29 C227 119.6(4)
C29 C210 C211 118.8(4)
C29 C210 C228 121.8(4)
C211 C210 C228 119.5(4)
C224 C211 C210 120.3(4)
C224 C211 C212 117.3(4)
C210 C211 C212 122.4(4)
C213 C212 C211 107.7(4)
C213 C212 H21A 110.2
C211 C212 H21A 110.2
C213 C212 H21B 110.2
C211 C212 H21B 110.2
H21A C212 H21B 108.5
N214 C213 C212 107.8(3)
N214 C213 H21C 110.1
C212 C213 H21C 110.1
N214 C213 H21D 110.1
C212 C213 H21D 110.1
H21C C213 H21D 108.5
C223 N214 C215 123.1(3)
C223 N214 C213 118.1(3)
C215 N214 C213 118.7(3)
C216 C215 N214 120.6(4)
C216 C215 H215 119.7
N214 C215 H215 119.7
C215 C216 C217 119.7(4)
C215 C216 H216 120.1
C217 C216 H216 120.1
C216 C217 C218 121.7(4)
C216 C217 C222 118.9(4)
C218 C217 C222 119.4(4)
C219 C218 C217 120.3(4)
C219 C218 H218 119.8
C217 C218 H218 119.8
C218 C219 C220 121.0(4)
C218 C219 H219 119.5
C220 C219 H219 119.5
C221 C220 C219 120.7(4)
C221 C220 H220 119.7
C219 C220 H220 119.7
C220 C221 C222 120.2(4)
C220 C221 H221 119.9
C222 C221 H221 119.9
C223 C222 C221 123.3(4)
C223 C222 C217 118.5(4)
C221 C222 C217 118.2(4)
N214 C223 C222 118.5(4)
N214 C223 C224 116.7(3)
C222 C223 C224 124.6(4)
C211 C224 C225 119.8(4)
C211 C224 C223 116.2(4)
C225 C224 C223 123.8(4)
C224 C225 C28 119.5(4)
C224 C225 C226 121.7(4)
C28 C225 C226 118.5(4)
N25 C226 C21 116.9(4)
N25 C226 C225 118.9(3)
C21 C226 C225 124.2(4)
C29 C227 H22A 109.5
C29 C227 H22B 109.5
H22A C227 H22B 109.5
C29 C227 H22C 109.5
H22A C227 H22C 109.5
H22B C227 H22C 109.5
C210 C228 H22D 109.5
C210 C228 H22E 109.5
H22D C228 H22E 109.5
C210 C228 H22F 109.5
H22D C228 H22F 109.5
H22E C228 H22F 109.5
C230 C229 C22 124.4(4)
C230 C229 H229 117.8
C22 C229 H229 117.8
C229 C230 C231 125.4(4)
C229 C230 H230 117.3
C231 C230 H230 117.3
C240 C231 C232 118.6(4)
C240 C231 C230 119.2(4)
C232 C231 C230 122.2(4)
C233 C232 C231 119.9(4)
C233 C232 H232 120.0
C231 C232 H232 120.0
C232 C233 C234 121.7(4)
C232 C233 H233 119.2
C234 C233 H233 119.2
C233 C234 C235 121.5(4)
C233 C234 C239 119.0(4)
C235 C234 C239 119.5(4)
C236 C235 C234 119.6(4)
C236 C235 H235 120.2
C234 C235 H235 120.2
C235 C236 O2 124.6(4)
C235 C236 C237 121.2(4)
O2 C236 C237 114.2(4)
C238 C237 C236 119.8(4)
C238 C237 H237 120.1
C236 C237 H237 120.1
C237 C238 C239 121.2(4)
C237 C238 H238 119.4
C239 C238 H238 119.4
C238 C239 C240 122.7(4)
C238 C239 C234 118.7(4)
C240 C239 C234 118.5(4)
C231 C240 C239 122.3(4)
C231 C240 H240 118.9
C239 C240 H240 118.9
O2 C241 H24A 109.5
O2 C241 H24B 109.5
H24A C241 H24B 109.5
O2 C241 H24C 109.5
H24A C241 H24C 109.5
H24B C241 H24C 109.5
C136 O1 C141 115.9(4)
C236 O2 C241 116.9(3)

loop_
_geom_bond_atom_site_label_1
_geom_bond_atom_site_label_2
_geom_bond_distance
C11 C126 1.383(6)
C11 C12 1.400(5)
C11 H11 0.9500
C12 C13 1.392(6)
C12 C129 1.446(6)
C13 C14 1.361(6)
C13 H13 0.9500
C14 N15 1.353(5)
C14 H14 0.9500
N15 C126 1.371(5)
N15 C16 1.470(5)
C16 C17 1.503(6)
C16 H16A 0.9900
C16 H16B 0.9900
C17 C18 1.513(6)
C17 H17A 0.9900
C17 H17B 0.9900
C18 C125 1.386(6)
C18 C19 1.414(5)
C19 C110 1.389(6)
C19 C127 1.504(6)
C110 C111 1.401(6)
C110 C128 1.514(5)
C111 C124 1.396(5)
C111 C112 1.513(6)
C112 C113 1.515(6)
C112 H11A 0.9900
C112 H11B 0.9900
C113 N114 1.487(5)
C113 H11C 0.9900
C113 H11D 0.9900
N114 C123 1.351(5)
N114 C115 1.375(5)
C115 C116 1.345(6)
C115 H115 0.9500
C116 C117 1.414(6)
C116 H116 0.9500
C117 C118 1.405(6)
C117 C122 1.428(6)
C118 C119 1.363(6)
C118 H118 0.9500
C119 C120 1.405(6)
C119 H119 0.9500
C120 C121 1.362(6)
C120 H120 0.9500
C121 C122 1.413(6)
C121 H121 0.9500
C122 C123 1.418(6)
C123 C124 1.483(5)
C124 C125 1.428(5)
C125 C126 1.476(5)
C127 H12A 0.9800
C127 H12B 0.9800
C127 H12C 0.9800
C128 H12D 0.9800
C128 H12E 0.9800
C128 H12F 0.9800
C129 C130 1.340(5)
C129 H129 0.9500
C130 C131 1.468(6)
C130 H130 0.9500
C131 C132 1.386(6)
C131 C140 1.413(6)
C132 C133 1.428(6)
C132 H132 0.9500
C133 C138 1.405(6)
C133 C134 1.418(6)
C134 C135 1.355(6)
C134 H134 0.9500
C135 C136 1.412(7)
C135 H135 0.9500
C136 C137 1.358(6)
C136 O1 1.363(5)
C137 C138 1.433(6)
C137 H137 0.9500
C138 C139 1.414(6)
C139 C140 1.369(6)
C139 H139 0.9500
C140 H140 0.9500
C141 O1 1.427(6)
C141 H14A 0.9800
C141 H14B 0.9800
C141 H14C 0.9800
C21 C226 1.393(5)
C21 C22 1.397(6)
C21 H21 0.9500
C22 C23 1.393(6)
C22 C229 1.463(5)
C23 C24 1.360(5)
C23 H23 0.9500
C24 N25 1.348(5)
C24 H24 0.9500
N25 C226 1.362(5)
N25 C26 1.489(5)
C26 C27 1.504(6)
C26 H26A 0.9900
C26 H26B 0.9900
C27 C28 1.506(6)
C27 H27A 0.9900
C27 H27B 0.9900
C28 C29 1.390(6)
C28 C225 1.411(5)
C29 C210 1.389(6)
C29 C227 1.529(6)
C210 C211 1.416(6)
C210 C228 1.508(6)
C211 C224 1.390(6)
C211 C212 1.519(6)
C212 C213 1.510(5)
C212 H21A 0.9900
C212 H21B 0.9900
C213 N214 1.483(5)
C213 H21C 0.9900
C213 H21D 0.9900
N214 C223 1.343(5)
N214 C215 1.373(5)
C215 C216 1.349(6)
C215 H215 0.9500
C216 C217 1.415(6)
C216 H216 0.9500
C217 C218 1.419(5)
C217 C222 1.429(5)
C218 C219 1.352(6)
C218 H218 0.9500
C219 C220 1.401(6)
C219 H219 0.9500
C220 C221 1.372(5)
C220 H220 0.9500
C221 C222 1.422(5)
C221 H221 0.9500
C222 C223 1.419(5)
C223 C224 1.487(5)
C224 C225 1.393(6)
C225 C226 1.471(6)
C227 H22A 0.9800
C227 H22B 0.9800
C227 H22C 0.9800
C228 H22D 0.9800
C228 H22E 0.9800
C228 H22F 0.9800
C229 C230 1.349(6)
C229 H229 0.9500
C230 C231 1.454(5)
C230 H230 0.9500
C231 C240 1.378(6)
C231 C232 1.434(5)
C232 C233 1.371(5)
C232 H232 0.9500
C233 C234 1.411(5)
C233 H233 0.9500
C234 C235 1.418(5)
C234 C239 1.418(5)
C235 C236 1.362(6)
C235 H235 0.9500
C236 O2 1.380(5)
C236 C237 1.416(6)
C237 C238 1.356(6)
C237 H237 0.9500
C238 C239 1.412(6)
C238 H238 0.9500
C239 C240 1.413(5)
C240 H240 0.9500
C241 O2 1.426(5)
C241 H24A 0.9800
C241 H24B 0.9800
C241 H24C 0.9800

loop_
_platon_squeeze_void_nr
_platon_squeeze_void_average_x
_platon_squeeze_void_average_y
_platon_squeeze_void_average_z
_platon_squeeze_void_volume
_platon_squeeze_void_count_electrons
_platon_squeeze_void_content
1 -0.000 -0.000 0.500 198 52 ' '
2 0.500 1.000 0.000 286 73 ' '
